data_7713436
loop_
_publ_author_name
'Navaneetha, Tokala'
'Ugandhar, Uppara'
'Samuel, Calvin'
'Guizouarn, Thierry'
'Pointillart, Fabrice'
'Raghunathan, Rajamani'
'Baskar, Viswanathan'

_publ_section_title
;
 Tunable bandgaps in self-assembled transition metal-incorporated
 heterometallic M<sub>2</sub>Sb<sub>4</sub> (M = V, Mn, Co, Ni, and Cu)
 oxo clusters.
;
_journal_issue 27
_journal_name_full 'Dalton transactions (Cambridge, England : 2003)'
_journal_page_first 9328
_journal_page_last 9336
_journal_paper_doi 10.1039/d3dt01000g
_journal_volume 52
_journal_year 2023
_chemical_formula_moiety 'C66 H102 Co2 N2 O20 P4 Sb4, 1[CH4O]'
_chemical_formula_sum 'C67 H106 Co2 N2 O21 P4 Sb4'
_chemical_formula_weight 2004.27
_space_group_crystal_system monoclinic
_space_group_IT_number 15
_space_group_name_Hall '-C 2yc'
_space_group_name_H-M_alt 'C 1 2/c 1'
_atom_sites_solution_hydrogens geom
_atom_sites_solution_primary dual
_audit_creation_date 2021-11-15
_audit_creation_method
;
Olex2 1.3-ac4
(compiled 2019.04.23 svn.r3594 for Rigaku Oxford Diffraction, GUI svn.r5739)
;
_audit_update_record
;
2022-06-08 deposited with the CCDC.	2023-06-05 downloaded from the CCDC.
;
_cell_angle_alpha 90
_cell_angle_beta 91.279(10)
_cell_angle_gamma 90
_cell_formula_units_Z 4
_cell_length_a 25.233(8)
_cell_length_b 20.100(8)
_cell_length_c 16.085(6)
_cell_measurement_reflns_used 5290
_cell_measurement_temperature 100(2)
_cell_measurement_theta_max 27.98
_cell_measurement_theta_min 2.38
_cell_volume 8156(5)
_computing_molecular_graphics 'Olex2 (Dolomanov et al., 2009)'
_computing_publication_material 'Olex2 (Dolomanov et al., 2009)'
_computing_structure_refinement 'ShelXL (Sheldrick, 2015)'
_computing_structure_solution 'ShelXT (Sheldrick, 2015)'
_diffrn_ambient_temperature 100(2)
_diffrn_measured_fraction_theta_full 1.000
_diffrn_measured_fraction_theta_max 0.968
_diffrn_measurement_device_type 'CCD area detector'
_diffrn_measurement_method 'phi and omega scans'
_diffrn_radiation_monochromator graphite
_diffrn_radiation_type MoK\a
_diffrn_radiation_wavelength 0.71073
_diffrn_reflns_av_R_equivalents 0.0959
_diffrn_reflns_av_unetI/netI 0.0801
_diffrn_reflns_Laue_measured_fraction_full 1.000
_diffrn_reflns_Laue_measured_fraction_max 0.968
_diffrn_reflns_limit_h_max 31
_diffrn_reflns_limit_h_min -31
_diffrn_reflns_limit_k_max 25
_diffrn_reflns_limit_k_min -25
_diffrn_reflns_limit_l_max 20
_diffrn_reflns_limit_l_min -20
_diffrn_reflns_number 43123
_diffrn_reflns_point_group_measured_fraction_full 1.000
_diffrn_reflns_point_group_measured_fraction_max 0.968
_diffrn_reflns_theta_full 25.242
_diffrn_reflns_theta_max 26.864
_diffrn_reflns_theta_min 1.295
_exptl_absorpt_coefficient_mu 1.849
_exptl_absorpt_correction_T_max 0.7949
_exptl_absorpt_correction_T_min 0.6755
_exptl_absorpt_correction_type multi-scan
_exptl_absorpt_process_details 'SADABS v 2.10 (Bruker, 2003) was used for absorption correction.'
_exptl_crystal_density_diffrn 1.632
_exptl_crystal_density_method 'not measured'
_exptl_crystal_description block
_exptl_crystal_F_000 4032
_exptl_crystal_size_max 0.23
_exptl_crystal_size_mid 0.17
_exptl_crystal_size_min 0.13
_refine_diff_density_max 1.115
_refine_diff_density_min -0.689
_refine_diff_density_rms 0.143
_refine_ls_extinction_method none
_refine_ls_goodness_of_fit_ref 1.021
_refine_ls_hydrogen_treatment constr
_refine_ls_matrix_type full
_refine_ls_number_parameters 454
_refine_ls_number_reflns 8521
_refine_ls_number_restraints 0
_refine_ls_restrained_S_all 1.021
_refine_ls_R_factor_all 0.0686
_refine_ls_R_factor_gt 0.0471
_refine_ls_shift/su_max 0.002
_refine_ls_shift/su_mean 0.000
_refine_ls_structure_factor_coef Fsqd
_refine_ls_weighting_details 'w=1/[\s^2^(Fo^2^)+(0.0419P)^2^+2.6578P] where P=(Fo^2^+2Fc^2^)/3'
_refine_ls_weighting_scheme calc
_refine_ls_wR_factor_gt 0.0980
_refine_ls_wR_factor_ref 0.1058
_reflns_Friedel_coverage 0.000
_reflns_number_gt 6546
_reflns_number_total 8521
_reflns_threshold_expression 'I > 2\s(I)'
_cod_data_source_file d3dt01000g2.cif
_cod_data_source_block compound3
_cod_database_code 7713436
_shelx_shelxl_version_number 2018/3
_shelx_space_group_comment
;
The symmetry employed for this shelxl refinement is uniquely defined
by the following loop, which should always be used as a source of
symmetry information in preference to the above space-group names.
They are only intended as comments.
;
_shelx_estimated_absorpt_t_max 0.795
_shelx_estimated_absorpt_t_min 0.676
_olex2_refinement_description
;
1. Fixed Uiso
 At 1.2 times of:
  All C(H) groups
 At 1.5 times of:
  All C(H,H,H) groups
2.a Ternary CH refined with riding coordinates:
 C16(H16), C7(H7)
2.b Aromatic/amide H refined with riding coordinates:
 C15(H15), C19(H19), C23(H23), C6(H6), C20(H20), C14(H14), C12(H12), C21(H21),
 C11(H11), C5(H5), C22(H22), C2(H2), C3(H3)
2.c Idealised Me refined as rotating group:
 C27(H27A,H27B,H27C), C33(H33A,H33B,H33C), C25(H25A,H25B,H25C), C31(H31A,H31B,
 H31C), C18(H18A,H18B,H18C), C30(H30A,H30B,H30C), C29(H29A,H29B,H29C), C26(H26A,
 H26B,H26C), C17(H17A,H17B,H17C), C8(H8A,H8B,H8C), C32(H32A,H32B,H32C), C9(H9A,
 H9B,H9C)
;
_smtbx_masks_void_probe_radius 1.2
_smtbx_masks_void_truncation_radius 1.2
_olex2_submission_special_instructions 'No special instructions were received'

loop_
_space_group_symop_operation_xyz
'x, y, z'
'-x, y, -z+1/2'
'x+1/2, y+1/2, z'
'-x+1/2, y+1/2, -z+1/2'
'-x, -y, -z'
'x, -y, z-1/2'
'-x+1/2, -y+1/2, -z'
'x+1/2, -y+1/2, z-1/2'

loop_
_atom_site_label
_atom_site_type_symbol
_atom_site_fract_x
_atom_site_fract_y
_atom_site_fract_z
_atom_site_U_iso_or_equiv
_atom_site_adp_type
_atom_site_occupancy
_atom_site_site_symmetry_order
_atom_site_calc_flag
_atom_site_refinement_flags_posn
_atom_site_refinement_flags_adp
_atom_site_refinement_flags_occupancy
_atom_site_disorder_assembly
_atom_site_disorder_group
Sb2 Sb 0.34372(2) 0.80194(2) 0.52103(2) 0.01850(10) Uani 1 1 d . . . . .
Sb1 Sb 0.27328(2) 0.71752(2) 0.34900(2) 0.01810(10) Uani 1 1 d . . . . .
Co1 Co 0.32486(3) 0.68026(3) 0.64674(4) 0.02162(17) Uani 1 1 d . . . . .
P2 P 0.34288(5) 0.82044(7) 0.71710(8) 0.0220(3) Uani 1 1 d . . . . .
P1 P 0.26185(5) 0.59960(7) 0.49246(8) 0.0208(3) Uani 1 1 d . . . . .
O10 O 0.20262(12) 0.61793(16) 0.5010(2) 0.0221(8) Uani 1 1 d . . . . .
O3 O 0.21466(11) 0.74163(16) 0.42102(19) 0.0192(7) Uani 1 1 d . . . . .
O6 O 0.28246(12) 0.83376(16) 0.72099(19) 0.0209(8) Uani 1 1 d . . . . .
O2 O 0.32569(12) 0.76471(17) 0.4143(2) 0.0227(8) Uani 1 1 d . . . . .
O4 O 0.38107(12) 0.71858(16) 0.5630(2) 0.0225(8) Uani 1 1 d . . . . .
O1 O 0.24740(12) 0.80101(16) 0.2917(2) 0.0212(8) Uani 1 1 d . . . . .
O9 O 0.28544(12) 0.63458(16) 0.41620(19) 0.0206(8) Uani 1 1 d . . . . .
O5 O 0.36380(12) 0.84527(17) 0.6328(2) 0.0229(8) Uani 1 1 d . . . . .
O7 O 0.35612(12) 0.74863(17) 0.7324(2) 0.0235(8) Uani 1 1 d . . . . .
O8 O 0.29405(12) 0.61068(17) 0.5708(2) 0.0238(8) Uani 1 1 d . . . . .
N1 N 0.36652(17) 0.6048(2) 0.7129(3) 0.0274(10) Uani 1 1 d . . . . .
C10 C 0.41148(18) 0.8470(2) 0.4739(3) 0.0197(11) Uani 1 1 d . . . . .
C1 C 0.32938(18) 0.6918(2) 0.2605(3) 0.0188(11) Uani 1 1 d . . . . .
C27 C 0.3560(2) 0.8467(3) 0.8808(3) 0.0320(13) Uani 1 1 d . . . . .
H27A H 0.317317 0.849271 0.883634 0.048 Uiso 1 1 calc GR . . . .
H27B H 0.372091 0.874040 0.925067 0.048 Uiso 1 1 calc GR . . . .
H27C H 0.367343 0.800355 0.887960 0.048 Uiso 1 1 calc GR . . . .
C33 C 0.4102(2) 0.6762(3) 0.5082(3) 0.0301(13) Uani 1 1 d . . . . .
H33A H 0.385298 0.652223 0.471372 0.045 Uiso 1 1 calc GR . . . .
H33B H 0.431021 0.644135 0.541197 0.045 Uiso 1 1 calc GR . . . .
H33C H 0.433955 0.703290 0.474867 0.045 Uiso 1 1 calc GR . . . .
C28 C 0.2628(2) 0.5119(2) 0.4669(3) 0.0247(12) Uani 1 1 d . . . . .
C15 C 0.4096(2) 0.8831(3) 0.4017(3) 0.0303(13) Uani 1 1 d . . . . .
H15 H 0.376799 0.888178 0.372263 0.036 Uiso 1 1 calc R . . . .
C24 C 0.37365(19) 0.8722(3) 0.7963(3) 0.0268(12) Uani 1 1 d . . . . .
C16 C 0.5532(2) 0.9382(3) 0.3773(4) 0.0338(14) Uani 1 1 d . . . . .
H16 H 0.542582 0.962269 0.325139 0.041 Uiso 1 1 calc R . . . .
C25 C 0.3571(2) 0.9455(3) 0.7843(3) 0.0324(14) Uani 1 1 d . . . . .
H25A H 0.369102 0.961354 0.730253 0.049 Uiso 1 1 calc GR . . . .
H25B H 0.373213 0.972676 0.828668 0.049 Uiso 1 1 calc GR . . . .
H25C H 0.318393 0.949097 0.786266 0.049 Uiso 1 1 calc GR . . . .
C19 C 0.4099(2) 0.6189(3) 0.7586(4) 0.0419(15) Uani 1 1 d . . . . .
H19 H 0.421094 0.663949 0.762562 0.050 Uiso 1 1 calc R . . . .
C23 C 0.3514(2) 0.5416(3) 0.7099(3) 0.0359(14) Uani 1 1 d . . . . .
H23 H 0.320351 0.530331 0.678536 0.043 Uiso 1 1 calc R . . . .
C31 C 0.2348(2) 0.5016(3) 0.3829(3) 0.0344(14) Uani 1 1 d . . . . .
H31A H 0.198848 0.519961 0.384711 0.052 Uiso 1 1 calc GR . . . .
H31B H 0.232845 0.453880 0.370509 0.052 Uiso 1 1 calc GR . . . .
H31C H 0.254634 0.524225 0.339591 0.052 Uiso 1 1 calc GR . . . .
C18 C 0.5742(2) 0.9896(3) 0.4387(4) 0.0405(15) Uani 1 1 d . . . . .
H18A H 0.546603 1.022743 0.448992 0.061 Uiso 1 1 calc GR . . . .
H18B H 0.605264 1.011672 0.415782 0.061 Uiso 1 1 calc GR . . . .
H18C H 0.584279 0.967640 0.491126 0.061 Uiso 1 1 calc GR . . . .
C6 C 0.3155(2) 0.6680(3) 0.1817(3) 0.0376(15) Uani 1 1 d . . . . .
H6 H 0.279190 0.660466 0.168095 0.045 Uiso 1 1 calc R . . . .
C13 C 0.5039(2) 0.9041(3) 0.4099(3) 0.0280(12) Uani 1 1 d . . . . .
C30 C 0.2336(2) 0.4729(3) 0.5338(4) 0.0389(15) Uani 1 1 d . . . . .
H30A H 0.250808 0.480884 0.588142 0.058 Uiso 1 1 calc GR . . . .
H30B H 0.234838 0.425287 0.520915 0.058 Uiso 1 1 calc GR . . . .
H30C H 0.196645 0.487627 0.535138 0.058 Uiso 1 1 calc GR . . . .
C29 C 0.3208(2) 0.4892(3) 0.4632(4) 0.0362(14) Uani 1 1 d . . . . .
H29A H 0.339674 0.516990 0.423562 0.054 Uiso 1 1 calc GR . . . .
H29B H 0.322102 0.442602 0.445266 0.054 Uiso 1 1 calc GR . . . .
H29C H 0.337643 0.493385 0.518457 0.054 Uiso 1 1 calc GR . . . .
C20 C 0.4391(2) 0.5708(4) 0.8006(4) 0.0487(17) Uani 1 1 d . . . . .
H20 H 0.469959 0.582963 0.832019 0.058 Uiso 1 1 calc R . . . .
C7 C 0.4483(2) 0.6557(4) 0.0739(4) 0.0457(17) Uani 1 1 d . . . . .
H7 H 0.482085 0.675794 0.095691 0.055 Uiso 1 1 calc R . . . .
C14 C 0.4552(2) 0.9127(3) 0.3708(3) 0.0339(14) Uani 1 1 d . . . . .
H14 H 0.452617 0.939276 0.321958 0.041 Uiso 1 1 calc R . . . .
C26 C 0.43430(19) 0.8660(3) 0.7889(4) 0.0426(16) Uani 1 1 d . . . . .
H26A H 0.444723 0.819287 0.795702 0.064 Uiso 1 1 calc GR . . . .
H26B H 0.451844 0.892858 0.832306 0.064 Uiso 1 1 calc GR . . . .
H26C H 0.444873 0.881826 0.734136 0.064 Uiso 1 1 calc GR . . . .
C4 C 0.4066(2) 0.6687(3) 0.1371(4) 0.0394(15) Uani 1 1 d . . . . .
C12 C 0.5063(2) 0.8653(3) 0.4810(3) 0.0336(14) Uani 1 1 d . . . . .
H12 H 0.539564 0.857442 0.508061 0.040 Uiso 1 1 calc R . . . .
C21 C 0.4235(3) 0.5060(4) 0.7968(4) 0.0471(17) Uani 1 1 d . . . . .
H21 H 0.442929 0.472169 0.825311 0.056 Uiso 1 1 calc R . . . .
C11 C 0.4608(2) 0.8378(3) 0.5133(3) 0.0353(14) Uani 1 1 d . . . . .
H11 H 0.463216 0.812394 0.563036 0.042 Uiso 1 1 calc R . . . .
C17 C 0.5964(2) 0.8879(3) 0.3551(4) 0.0451(16) Uani 1 1 d . . . . .
H17A H 0.626584 0.911493 0.331535 0.068 Uiso 1 1 calc GR . . . .
H17B H 0.582124 0.856114 0.314243 0.068 Uiso 1 1 calc GR . . . .
H17C H 0.608135 0.864042 0.405357 0.068 Uiso 1 1 calc GR . . . .
C5 C 0.3534(2) 0.6549(3) 0.1223(4) 0.0438(16) Uani 1 1 d . . . . .
H5 H 0.342618 0.636049 0.070449 0.053 Uiso 1 1 calc R . . . .
C22 C 0.3792(3) 0.4915(3) 0.7507(4) 0.0466(17) Uani 1 1 d . . . . .
H22 H 0.367276 0.446784 0.746524 0.056 Uiso 1 1 calc R . . . .
C2 C 0.3833(2) 0.7062(3) 0.2735(4) 0.0431(16) Uani 1 1 d . . . . .
H2 H 0.394474 0.724429 0.325489 0.052 Uiso 1 1 calc R . . . .
C3 C 0.4205(2) 0.6950(3) 0.2144(4) 0.0491(18) Uani 1 1 d . . . . .
H3 H 0.456612 0.705318 0.226539 0.059 Uiso 1 1 calc R . . . .
C8 C 0.4350(3) 0.6893(3) -0.0102(4) 0.0555(19) Uani 1 1 d . . . . .
H8A H 0.403143 0.668787 -0.034947 0.083 Uiso 1 1 calc GR . . . .
H8B H 0.464765 0.683524 -0.047611 0.083 Uiso 1 1 calc GR . . . .
H8C H 0.428660 0.736832 -0.001391 0.083 Uiso 1 1 calc GR . . . .
C32 C 0.2831(2) 0.8510(3) 0.2677(4) 0.057(2) Uani 1 1 d . . . . .
H32A H 0.286098 0.884610 0.311751 0.086 Uiso 1 1 calc GR . . . .
H32B H 0.269928 0.872046 0.216268 0.086 Uiso 1 1 calc GR . . . .
H32C H 0.317921 0.831272 0.258411 0.086 Uiso 1 1 calc GR . . . .
C9 C 0.4583(3) 0.5814(4) 0.0612(5) 0.067(2) Uani 1 1 d . . . . .
H9A H 0.468703 0.560980 0.114461 0.101 Uiso 1 1 calc GR . . . .
H9B H 0.486788 0.575357 0.021437 0.101 Uiso 1 1 calc GR . . . .
H9C H 0.425877 0.560124 0.039569 0.101 Uiso 1 1 calc GR . . . .

loop_
_atom_site_aniso_label
_atom_site_aniso_U_11
_atom_site_aniso_U_22
_atom_site_aniso_U_33
_atom_site_aniso_U_23
_atom_site_aniso_U_13
_atom_site_aniso_U_12
Sb2 0.01435(17) 0.0232(2) 0.01807(18) -0.00235(14) 0.00383(13) -0.00554(13)
Sb1 0.01403(17) 0.0230(2) 0.01745(18) -0.00210(14) 0.00368(13) -0.00456(13)
Co1 0.0180(4) 0.0268(4) 0.0201(4) -0.0007(3) 0.0021(3) -0.0030(3)
P2 0.0159(7) 0.0299(8) 0.0202(7) -0.0052(6) 0.0038(5) -0.0054(6)
P1 0.0175(7) 0.0238(8) 0.0213(7) -0.0009(6) 0.0041(5) -0.0033(5)
O10 0.0191(18) 0.027(2) 0.0209(18) 0.0022(15) 0.0064(14) -0.0049(15)
O3 0.0139(16) 0.022(2) 0.0213(18) -0.0032(14) 0.0049(14) -0.0057(14)
O6 0.0146(17) 0.028(2) 0.0202(18) -0.0087(15) 0.0007(14) -0.0038(14)
O2 0.0194(18) 0.028(2) 0.0209(18) -0.0040(15) 0.0082(15) -0.0051(15)
O4 0.0193(18) 0.030(2) 0.0190(18) -0.0040(15) 0.0050(14) -0.0034(15)
O1 0.0177(18) 0.024(2) 0.0219(18) 0.0035(15) 0.0034(14) -0.0040(14)
O9 0.0161(17) 0.025(2) 0.0208(18) -0.0019(15) 0.0035(14) -0.0002(14)
O5 0.0179(18) 0.031(2) 0.0194(18) -0.0020(15) 0.0015(14) -0.0082(15)
O7 0.0186(18) 0.033(2) 0.0193(18) -0.0070(16) 0.0000(14) -0.0043(15)
O8 0.0209(19) 0.029(2) 0.0212(19) 0.0019(15) 0.0031(15) -0.0010(15)
N1 0.026(2) 0.032(3) 0.024(2) 0.003(2) 0.002(2) -0.001(2)
C10 0.019(3) 0.024(3) 0.016(2) -0.003(2) -0.002(2) -0.011(2)
C1 0.013(2) 0.024(3) 0.019(3) -0.007(2) 0.001(2) -0.001(2)
C27 0.029(3) 0.046(4) 0.020(3) -0.005(3) 0.001(2) -0.001(3)
C33 0.026(3) 0.033(3) 0.032(3) -0.010(3) 0.006(2) 0.002(2)
C28 0.024(3) 0.022(3) 0.028(3) 0.000(2) 0.007(2) -0.006(2)
C15 0.025(3) 0.038(3) 0.028(3) -0.002(3) 0.002(2) -0.008(2)
C24 0.015(3) 0.040(3) 0.026(3) -0.004(2) 0.002(2) -0.005(2)
C16 0.024(3) 0.044(4) 0.034(3) -0.007(3) 0.005(2) -0.011(3)
C25 0.037(3) 0.039(4) 0.022(3) -0.010(3) 0.005(2) -0.019(3)
C19 0.033(3) 0.048(4) 0.044(4) -0.006(3) -0.005(3) 0.008(3)
C23 0.037(3) 0.039(4) 0.032(3) 0.001(3) 0.000(3) 0.005(3)
C31 0.037(3) 0.025(3) 0.041(3) -0.009(3) 0.009(3) -0.004(3)
C18 0.038(3) 0.037(4) 0.047(4) -0.006(3) 0.015(3) -0.014(3)
C6 0.020(3) 0.065(4) 0.027(3) -0.005(3) 0.002(2) -0.009(3)
C13 0.024(3) 0.034(3) 0.026(3) -0.007(2) 0.005(2) -0.006(2)
C30 0.046(4) 0.028(3) 0.043(4) 0.000(3) 0.013(3) -0.013(3)
C29 0.037(3) 0.030(3) 0.042(4) 0.000(3) 0.008(3) 0.002(3)
C20 0.040(4) 0.055(5) 0.050(4) -0.005(3) -0.012(3) 0.016(3)
C7 0.024(3) 0.077(5) 0.036(4) -0.010(3) 0.006(3) -0.007(3)
C14 0.029(3) 0.047(4) 0.026(3) 0.004(3) 0.003(2) -0.005(3)
C26 0.018(3) 0.072(5) 0.038(3) -0.022(3) 0.003(3) -0.009(3)
C4 0.028(3) 0.057(4) 0.033(3) -0.004(3) 0.000(3) -0.006(3)
C12 0.024(3) 0.042(4) 0.035(3) -0.001(3) -0.001(3) -0.006(3)
C21 0.048(4) 0.057(5) 0.036(4) 0.003(3) -0.005(3) 0.022(3)
C11 0.030(3) 0.048(4) 0.028(3) 0.006(3) 0.002(3) -0.014(3)
C17 0.035(3) 0.041(4) 0.060(4) -0.004(3) 0.024(3) -0.004(3)
C5 0.033(3) 0.069(5) 0.029(3) -0.019(3) 0.008(3) -0.009(3)
C22 0.063(5) 0.039(4) 0.038(4) 0.002(3) 0.001(3) 0.009(3)
C2 0.024(3) 0.075(5) 0.031(3) -0.011(3) 0.008(3) -0.010(3)
C3 0.018(3) 0.091(5) 0.038(4) -0.016(4) 0.012(3) -0.012(3)
C8 0.058(5) 0.062(5) 0.047(4) 0.000(4) 0.020(4) 0.003(4)
C32 0.045(4) 0.060(5) 0.068(5) 0.033(4) 0.016(4) 0.004(3)
C9 0.049(4) 0.081(6) 0.073(5) 0.009(4) 0.030(4) 0.024(4)

loop_
_atom_type_symbol
_atom_type_description
_atom_type_scat_dispersion_real
_atom_type_scat_dispersion_imag
_atom_type_scat_source
C C 0.0033 0.0016 'International Tables Vol C Tables 4.2.6.8 and 6.1.1.4'
Co Co 0.3494 0.9721 'International Tables Vol C Tables 4.2.6.8 and 6.1.1.4'
H H 0.0000 0.0000 'International Tables Vol C Tables 4.2.6.8 and 6.1.1.4'
N N 0.0061 0.0033 'International Tables Vol C Tables 4.2.6.8 and 6.1.1.4'
O O 0.0106 0.0060 'International Tables Vol C Tables 4.2.6.8 and 6.1.1.4'
P P 0.1023 0.0942 'International Tables Vol C Tables 4.2.6.8 and 6.1.1.4'
Sb Sb -0.5866 1.5461 'International Tables Vol C Tables 4.2.6.8 and 6.1.1.4'

loop_
_geom_angle_atom_site_label_1
_geom_angle_atom_site_label_2
_geom_angle_atom_site_label_3
_geom_angle
_geom_angle_site_symmetry_1
_geom_angle_site_symmetry_3
_geom_angle_publ_flag
O10 Sb2 O4 168.60(13) 7_566 . ?
O10 Sb2 O5 86.90(13) 7_566 . ?
O10 Sb2 C10 93.78(17) 7_566 . ?
O3 Sb2 O10 90.09(13) 7_566 7_566 ?
O3 Sb2 O4 79.74(13) 7_566 . ?
O3 Sb2 O5 86.95(13) 7_566 . ?
O3 Sb2 C10 172.56(16) 7_566 . ?
O2 Sb2 O10 91.66(14) . 7_566 ?
O2 Sb2 O3 94.88(13) . 7_566 ?
O2 Sb2 O4 94.30(14) . . ?
O2 Sb2 O5 177.67(14) . . ?
O2 Sb2 C10 91.36(16) . . ?
O4 Sb2 O5 87.43(13) . . ?
O4 Sb2 C10 95.78(17) . . ?
O5 Sb2 C10 86.91(15) . . ?
O3 Sb1 O6 86.08(13) . 7_566 ?
O3 Sb1 O1 79.81(13) . . ?
O3 Sb1 O9 89.74(13) . . ?
O3 Sb1 C1 173.26(16) . . ?
O6 Sb1 C1 88.20(15) 7_566 . ?
O2 Sb1 O3 94.24(13) . . ?
O2 Sb1 O6 179.51(14) . 7_566 ?
O2 Sb1 O1 92.91(14) . . ?
O2 Sb1 O9 91.18(14) . . ?
O2 Sb1 C1 91.50(16) . . ?
O1 Sb1 O6 87.51(13) . 7_566 ?
O1 Sb1 C1 96.40(16) . . ?
O9 Sb1 O6 88.45(13) . 7_566 ?
O9 Sb1 O1 169.02(12) . . ?
O9 Sb1 C1 93.67(16) . . ?
O4 Co1 O3 73.84(12) . 7_566 ?
O4 Co1 O1 145.36(13) . 7_566 ?
O1 Co1 O3 73.33(12) 7_566 7_566 ?
O7 Co1 O3 91.04(13) . 7_566 ?
O7 Co1 O4 86.10(13) . . ?
O7 Co1 O1 83.78(13) . 7_566 ?
O7 Co1 N1 87.93(16) . . ?
O8 Co1 O3 91.79(13) . 7_566 ?
O8 Co1 O4 97.01(13) . . ?
O8 Co1 O1 94.72(13) . 7_566 ?
O8 Co1 O7 176.28(13) . . ?
O8 Co1 N1 89.32(16) . . ?
N1 Co1 O3 177.95(14) . 7_566 ?
N1 Co1 O4 104.32(15) . . ?
N1 Co1 O1 108.30(14) . 7_566 ?
O6 P2 C24 106.2(2) . . ?
O5 P2 O6 109.53(19) . . ?
O5 P2 C24 106.4(2) . . ?
O7 P2 O6 112.03(19) . . ?
O7 P2 O5 111.99(19) . . ?
O7 P2 C24 110.3(2) . . ?
O10 P1 C28 105.6(2) . . ?
O9 P1 O10 110.62(19) . . ?
O9 P1 C28 104.8(2) . . ?
O8 P1 O10 113.30(19) . . ?
O8 P1 O9 112.84(19) . . ?
O8 P1 C28 109.0(2) . . ?
P1 O10 Sb2 137.0(2) . 7_566 ?
Sb2 O3 Co1 102.84(13) 7_566 7_566 ?
Sb1 O3 Sb2 138.87(18) . 7_566 ?
Sb1 O3 Co1 103.25(14) . 7_566 ?
P2 O6 Sb1 123.50(19) . 7_566 ?
Sb2 O2 Sb1 145.98(17) . . ?
Sb2 O4 Co1 101.47(14) . . ?
C33 O4 Sb2 121.6(3) . . ?
C33 O4 Co1 122.1(3) . . ?
Sb1 O1 Co1 101.95(14) . 7_566 ?
C32 O1 Sb1 121.1(3) . . ?
C32 O1 Co1 124.1(4) . 7_566 ?
P1 O9 Sb1 138.5(2) . . ?
P2 O5 Sb2 123.25(19) . . ?
P2 O7 Co1 116.45(19) . . ?
P1 O8 Co1 144.3(2) . . ?
C19 N1 Co1 121.1(4) . . ?
C23 N1 Co1 121.9(4) . . ?
C23 N1 C19 117.0(5) . . ?
C15 C10 Sb2 121.6(4) . . ?
C15 C10 C11 117.9(5) . . ?
C11 C10 Sb2 120.4(4) . . ?
C6 C1 Sb1 122.9(4) . . ?
C6 C1 C2 115.5(5) . . ?
C2 C1 Sb1 121.0(4) . . ?
C31 C28 P1 109.0(4) . . ?
C31 C28 C30 109.5(4) . . ?
C31 C28 C29 110.4(4) . . ?
C30 C28 P1 109.3(4) . . ?
C30 C28 C29 110.4(5) . . ?
C29 C28 P1 108.4(3) . . ?
C10 C15 C14 121.0(5) . . ?
C27 C24 P2 107.7(4) . . ?
C27 C24 C25 110.4(4) . . ?
C27 C24 C26 110.5(5) . . ?
C25 C24 P2 110.5(4) . . ?
C26 C24 P2 108.1(4) . . ?
C26 C24 C25 109.5(5) . . ?
C18 C16 C13 111.0(4) . . ?
C18 C16 C17 111.2(5) . . ?
C13 C16 C17 111.8(5) . . ?
N1 C19 C20 122.9(6) . . ?
N1 C23 C22 122.5(6) . . ?
C1 C6 C5 121.8(5) . . ?
C14 C13 C16 120.7(5) . . ?
C14 C13 C12 118.0(5) . . ?
C12 C13 C16 121.2(5) . . ?
C21 C20 C19 119.7(6) . . ?
C4 C7 C8 112.1(5) . . ?
C4 C7 C9 112.4(5) . . ?
C9 C7 C8 110.1(6) . . ?
C13 C14 C15 121.1(5) . . ?
C5 C4 C7 122.6(5) . . ?
C5 C4 C3 117.1(5) . . ?
C3 C4 C7 120.3(5) . . ?
C13 C12 C11 120.9(5) . . ?
C22 C21 C20 117.6(6) . . ?
C12 C11 C10 121.0(5) . . ?
C4 C5 C6 121.4(5) . . ?
C21 C22 C23 120.3(6) . . ?
C3 C2 C1 122.7(5) . . ?
C2 C3 C4 121.3(6) . . ?

loop_
_geom_bond_atom_site_label_1
_geom_bond_atom_site_label_2
_geom_bond_distance
_geom_bond_site_symmetry_2
_geom_bond_publ_flag
Sb2 O10 2.017(3) 7_566 ?
Sb2 O3 1.967(3) 7_566 ?
Sb2 O2 1.918(3) . ?
Sb2 O4 2.031(3) . ?
Sb2 O5 2.050(3) . ?
Sb2 C10 2.092(5) . ?
Sb1 O3 1.960(3) . ?
Sb1 O6 2.059(3) 7_566 ?
Sb1 O2 1.921(3) . ?
Sb1 O1 2.016(3) . ?
Sb1 O9 2.007(3) . ?
Sb1 C1 2.095(5) . ?
Co1 O3 2.145(3) 7_566 ?
Co1 O4 2.122(3) . ?
Co1 O1 2.127(3) 7_566 ?
Co1 O7 2.088(3) . ?
Co1 O8 2.003(3) . ?
Co1 N1 2.118(4) . ?
P2 O6 1.550(3) . ?
P2 O5 1.549(3) . ?
P2 O7 1.501(4) . ?
P2 C24 1.807(5) . ?
P1 O10 1.548(3) . ?
P1 O9 1.545(3) . ?
P1 O8 1.500(3) . ?
P1 C28 1.811(5) . ?
O4 C33 1.439(6) . ?
O1 C32 1.409(7) . ?
N1 C19 1.335(7) . ?
N1 C23 1.327(7) . ?
C10 C15 1.369(7) . ?
C10 C11 1.397(7) . ?
C1 C6 1.392(7) . ?
C1 C2 1.402(7) . ?
C27 C24 1.528(7) . ?
C28 C31 1.525(7) . ?
C28 C30 1.531(7) . ?
C28 C29 1.536(7) . ?
C15 C14 1.397(7) . ?
C24 C25 1.543(7) . ?
C24 C26 1.543(7) . ?
C16 C18 1.516(7) . ?
C16 C13 1.524(7) . ?
C16 C17 1.535(7) . ?
C19 C20 1.383(8) . ?
C23 C22 1.385(8) . ?
C6 C5 1.393(7) . ?
C13 C14 1.381(7) . ?
C13 C12 1.384(7) . ?
C20 C21 1.362(9) . ?
C7 C4 1.502(8) . ?
C7 C8 1.541(9) . ?
C7 C9 1.531(9) . ?
C4 C5 1.385(7) . ?
C4 C3 1.389(8) . ?
C12 C11 1.385(7) . ?
C21 C22 1.359(8) . ?
C2 C3 1.370(7) . ?

loop_
_smtbx_masks_void_nr
_smtbx_masks_void_average_x
_smtbx_masks_void_average_y
_smtbx_masks_void_average_z
_smtbx_masks_void_volume
_smtbx_masks_void_count_electrons
_smtbx_masks_void_content
1 0.000 0.224 0.750 36.1 2.5 ?
2 0.000 0.285 0.250 23.1 0.9 ?
3 0.000 0.715 0.750 23.1 0.9 ?
4 0.000 0.776 0.250 36.1 2.5 ?
5 0.250 0.250 0.500 126.4 17.5 '0.5 methanol'
6 0.250 0.750 0.000 126.4 17.5 '0.5 methanol'
7 0.500 0.276 0.250 36.1 2.5 ?
8 0.500 0.724 0.750 36.1 2.5 ?
9 0.500 0.215 0.750 23.1 0.9 ?
10 0.500 0.785 0.250 23.1 0.9 ?
11 0.750 0.250 0.000 126.4 17.5 '0.5 methanol'
12 0.750 0.750 0.500 126.4 17.5 '0.5 methanol'
